data_4128613
loop_
_publ_author_name
'Peng, Yu'
'Li, Lina'
'Ji, Chengmin'
'Wu, Zhenyue'
'Wang, Sasa'
'Liu, Xitao'
'Yao, Yunpeng'
'Luo, Junhua'

_publ_section_title
;
 Tailored Synthesis of an Unprecedented Pb-Mn Heterometallic Halide Hybrid
 with Enhanced Emission.
;
_journal_issue 31
_journal_name_full 'Journal of the American Chemical Society'
_journal_page_first 12197
_journal_page_last 12201
_journal_paper_doi 10.1021/jacs.9b04829
_journal_volume 141
_journal_year 2019
_chemical_formula_moiety '0.5(Cl28 Pb10), 2(C5 H14 N2)'
_chemical_formula_sum 'C10 H28 Cl14 N4 Pb5'
_chemical_formula_weight 1736.61
_space_group_crystal_system orthorhombic
_space_group_IT_number 20
_space_group_name_Hall 'C 2c 2'
_space_group_name_H-M_alt 'C 2 2 21'
_atom_sites_solution_hydrogens geom
_audit_creation_date 2019-04-22
_audit_creation_method
;
Olex2 1.2
(compiled 2018.05.29 svn.r3508 for OlexSys, GUI svn.r5506)
;
_cell_angle_alpha 90
_cell_angle_beta 90
_cell_angle_gamma 90
_cell_formula_units_Z 4
_cell_length_a 10.7997(4)
_cell_length_b 18.2694(6)
_cell_length_c 16.8270(6)
_cell_measurement_reflns_used 3721
_cell_measurement_temperature 285(2)
_cell_measurement_theta_max 27.54
_cell_measurement_theta_min 2.50
_cell_volume 3320.0(2)
_computing_molecular_graphics 'Olex2 (Dolomanov et al., 2009)'
_computing_publication_material 'Olex2 (Dolomanov et al., 2009)'
_computing_structure_refinement 'ShelXL (Sheldrick, 2015)'
_computing_structure_solution 'SHELXS-97 (Sheldrick, 1990)'
_diffrn_ambient_temperature 285.15
_diffrn_measured_fraction_theta_full 0.996
_diffrn_measured_fraction_theta_max 0.996
_diffrn_measurement_device_type 'Bruker APEX-II CCD'
_diffrn_measurement_method '\f and \w scans'
_diffrn_radiation_type MoK\a
_diffrn_radiation_wavelength 0.71073
_diffrn_reflns_av_R_equivalents 0.0647
_diffrn_reflns_av_unetI/netI 0.0707
_diffrn_reflns_Laue_measured_fraction_full 0.996
_diffrn_reflns_Laue_measured_fraction_max 0.996
_diffrn_reflns_limit_h_max 12
_diffrn_reflns_limit_h_min -12
_diffrn_reflns_limit_k_max 21
_diffrn_reflns_limit_k_min -20
_diffrn_reflns_limit_l_max 20
_diffrn_reflns_limit_l_min -19
_diffrn_reflns_number 9839
_diffrn_reflns_point_group_measured_fraction_full 0.995
_diffrn_reflns_point_group_measured_fraction_max 0.995
_diffrn_reflns_theta_full 25.026
_diffrn_reflns_theta_max 25.026
_diffrn_reflns_theta_min 2.191
_diffrn_standards_number 0
_exptl_absorpt_coefficient_mu 26.410
_exptl_absorpt_correction_type none
_exptl_crystal_colour colourless
_exptl_crystal_colour_primary colourless
_exptl_crystal_density_diffrn 3.474
_exptl_crystal_density_method 'not measured'
_exptl_crystal_description hexagonal
_exptl_crystal_F_000 3056
_refine_diff_density_max 1.214
_refine_diff_density_min -1.953
_refine_diff_density_rms 0.361
_refine_ls_abs_structure_details
;
 Flack x determined using 837 quotients [(I+)-(I-)]/[(I+)+(I-)]
 (Parsons, Flack and Wagner, Acta Cryst. B69 (2013) 249-259).
;
_refine_ls_abs_structure_Flack 0.03(2)
_refine_ls_extinction_method none
_refine_ls_goodness_of_fit_ref 1.092
_refine_ls_hydrogen_treatment constr
_refine_ls_matrix_type full
_refine_ls_number_parameters 152
_refine_ls_number_reflns 2931
_refine_ls_number_restraints 57
_refine_ls_restrained_S_all 1.083
_refine_ls_R_factor_all 0.0623
_refine_ls_R_factor_gt 0.0451
_refine_ls_shift/su_max 0.000
_refine_ls_shift/su_mean 0.000
_refine_ls_structure_factor_coef Fsqd
_refine_ls_weighting_details 'w=1/[\s^2^(Fo^2^)+(0.0420P)^2^] where P=(Fo^2^+2Fc^2^)/3'
_refine_ls_weighting_scheme calc
_refine_ls_wR_factor_gt 0.0961
_refine_ls_wR_factor_ref 0.1039
_reflns_Friedel_coverage 0.775
_reflns_Friedel_fraction_full 0.994
_reflns_Friedel_fraction_max 0.994
_reflns_number_gt 2382
_reflns_number_total 2931
_reflns_threshold_expression 'I > 2\s(I)'
_cod_data_source_file ja9b04829_si_002.cif
_cod_data_source_block 1
_cod_database_code 4128613
_shelx_shelxl_version_number 2017/1
_shelx_space_group_comment
;
The symmetry employed for this shelxl refinement is uniquely defined
by the following loop, which should always be used as a source of
symmetry information in preference to the above space-group names.
They are only intended as comments.
;
_olex2_refinement_description
;
1. Fixed Uiso
 At 1.2 times of:
  All C(H) groups, All C(H,H) groups, All N(H,H) groups
 At 1.5 times of:
  All N(H,H,H) groups
2. Rigid bond restraints
 C1, C2, C3, C4, C5, N1, N2
 with sigma for 1-2 distances of 0.005 and sigma for 1-3 distances of 0.005
3. Uiso/Uaniso restraints and constraints
C1 \\sim C2 \\sim C3 \\sim C4 \\sim C5 \\sim N1 \\sim N2: within 2A with sigma
of 0.005 and sigma for terminal atoms of 0.01
4.a Ternary CH refined with riding coordinates:
 C1(H)
4.b Secondary CH2 refined with riding coordinates:
 N2(HA,HB), C4(HC,HD), C3(HE,HF), C5(HJ,HK), C2(HL,HM)
4.c Idealised Me refined as rotating group:
 N1(HG,HH,HI)
;
_olex2_submission_special_instructions 'No special instructions were received'

loop_
_space_group_symop_operation_xyz
'x, y, z'
'-x, -y, z+1/2'
'x, -y, -z'
'-x, y, -z+1/2'
'x+1/2, y+1/2, z'
'-x+1/2, -y+1/2, z+1/2'
'x+1/2, -y+1/2, -z'
'-x+1/2, y+1/2, -z+1/2'

loop_
_atom_site_label
_atom_site_type_symbol
_atom_site_fract_x
_atom_site_fract_y
_atom_site_fract_z
_atom_site_U_iso_or_equiv
_atom_site_adp_type
_atom_site_occupancy
_atom_site_site_symmetry_order
_atom_site_calc_flag
_atom_site_refinement_flags_posn
_atom_site_refinement_flags_adp
_atom_site_refinement_flags_occupancy
Pb3 Pb 0.000000 0.17332(6) 0.250000 0.0229(3) Uani 1 2 d S T P
Pb2 Pb 0.18896(8) 0.37411(4) 0.24805(13) 0.0239(3) Uani 1 1 d . . .
Pb1 Pb 0.49657(18) 0.46240(4) 0.37563(6) 0.0242(3) Uani 1 1 d . . .
Cl6 Cl -0.0029(12) 0.3006(3) 0.3501(3) 0.0233(12) Uani 1 1 d . . .
Cl7 Cl 0.000000 0.4824(4) 0.250000 0.0248(17) Uani 1 2 d S T P
Cl1 Cl 0.6598(4) 0.5249(2) 0.2491(8) 0.0216(12) Uani 1 1 d . . .
Cl4 Cl 0.500000 0.3536(4) 0.250000 0.0286(19) Uani 1 2 d S T P
Cl8 Cl 0.2563(5) 0.2105(3) 0.2482(10) 0.0253(13) Uani 1 1 d . . .
Cl2 Cl 0.7475(8) 0.4259(7) 0.4097(7) 0.037(3) Uani 1 1 d . . .
Cl5 Cl 0.2359(8) 0.4217(6) 0.4191(6) 0.028(2) Uani 1 1 d . . .
Cl3 Cl 0.5066(13) 0.6071(3) 0.4270(4) 0.0416(17) Uani 1 1 d . . .
C1 C 0.048(2) 0.3627(13) 0.6125(18) 0.027(3) Uani 1 1 d . U .
H H 0.031632 0.354046 0.669086 0.032 Uiso 1 1 calc R . .
N2 N -0.0673(19) 0.2516(12) 0.5768(15) 0.030(3) Uani 1 1 d . U .
HA H -0.062028 0.209064 0.551338 0.036 Uiso 1 1 calc R . .
HB H -0.079879 0.242145 0.628084 0.036 Uiso 1 1 calc R . .
C4 C -0.175(3) 0.2939(14) 0.5450(18) 0.029(3) Uani 1 1 d . U .
HC H -0.167608 0.299681 0.487915 0.035 Uiso 1 1 calc R . .
HD H -0.251837 0.267773 0.555852 0.035 Uiso 1 1 calc R . .
C3 C -0.178(3) 0.3648(14) 0.583(2) 0.027(3) Uani 1 1 d . U .
HE H -0.193320 0.358292 0.639290 0.033 Uiso 1 1 calc R . .
HF H -0.246247 0.393039 0.561203 0.033 Uiso 1 1 calc R . .
N1 N 0.161(2) 0.3999(12) 0.6002(14) 0.027(4) Uani 1 1 d . U .
HG H 0.220170 0.378972 0.629250 0.041 Uiso 1 1 calc GR . .
HH H 0.152791 0.446496 0.614583 0.041 Uiso 1 1 calc GR . .
HI H 0.181469 0.397555 0.549026 0.041 Uiso 1 1 calc GR . .
C5 C 0.056(2) 0.2936(14) 0.5673(18) 0.027(3) Uani 1 1 d . U .
HJ H 0.124176 0.264164 0.587316 0.033 Uiso 1 1 calc R . .
HK H 0.071385 0.303946 0.511645 0.033 Uiso 1 1 calc R . .
C2 C -0.059(2) 0.4074(14) 0.5720(17) 0.027(3) Uani 1 1 d . U .
HL H -0.066200 0.455350 0.596454 0.032 Uiso 1 1 calc R . .
HM H -0.041688 0.413973 0.515917 0.032 Uiso 1 1 calc R . .

loop_
_atom_site_aniso_label
_atom_site_aniso_U_11
_atom_site_aniso_U_22
_atom_site_aniso_U_33
_atom_site_aniso_U_23
_atom_site_aniso_U_13
_atom_site_aniso_U_12
Pb3 0.0181(6) 0.0220(6) 0.0286(7) 0.000 0.0001(15) 0.000
Pb2 0.0229(5) 0.0265(5) 0.0222(5) -0.0018(13) -0.0004(10) 0.0002(3)
Pb1 0.0231(5) 0.0236(4) 0.0260(5) -0.0060(4) -0.0013(10) 0.0004(10)
Cl6 0.030(3) 0.030(3) 0.009(3) 0.000(2) 0.005(6) 0.002(6)
Cl7 0.020(4) 0.022(3) 0.032(5) 0.000 0.007(8) 0.000
Cl1 0.023(3) 0.019(2) 0.023(3) 0.005(7) 0.000(5) 0.000(2)
Cl4 0.043(5) 0.014(3) 0.029(5) 0.000 0.012(9) 0.000
Cl8 0.019(3) 0.025(3) 0.032(4) -0.008(7) -0.002(6) 0.001(2)
Cl2 0.026(5) 0.064(8) 0.019(5) 0.016(5) -0.001(4) 0.015(5)
Cl5 0.034(5) 0.035(6) 0.016(5) -0.003(4) 0.003(4) -0.007(4)
Cl3 0.037(4) 0.042(3) 0.045(4) -0.020(3) -0.005(7) 0.003(6)
C1 0.029(6) 0.023(7) 0.028(8) 0.006(6) -0.001(6) 0.000(5)
N2 0.033(7) 0.025(7) 0.031(8) 0.005(7) 0.003(7) 0.001(5)
C4 0.031(7) 0.027(7) 0.030(8) 0.004(7) 0.001(7) -0.001(6)
C3 0.028(6) 0.025(7) 0.029(8) 0.004(7) 0.001(7) 0.001(6)
N1 0.030(7) 0.027(9) 0.025(11) 0.002(9) -0.014(9) -0.004(7)
C5 0.031(6) 0.020(7) 0.031(8) 0.006(7) 0.001(7) 0.000(5)
C2 0.028(6) 0.024(7) 0.028(8) 0.004(7) 0.000(7) 0.001(5)

loop_
_atom_type_symbol
_atom_type_description
_atom_type_scat_dispersion_real
_atom_type_scat_dispersion_imag
_atom_type_scat_source
C C 0.0033 0.0016 'International Tables Vol C Tables 4.2.6.8 and 6.1.1.4'
H H 0.0000 0.0000 'International Tables Vol C Tables 4.2.6.8 and 6.1.1.4'
N N 0.0061 0.0033 'International Tables Vol C Tables 4.2.6.8 and 6.1.1.4'
Cl Cl 0.1484 0.1585 'International Tables Vol C Tables 4.2.6.8 and 6.1.1.4'
Pb Pb -3.3944 10.1111 'International Tables Vol C Tables 4.2.6.8 and 6.1.1.4'

loop_
_geom_angle_atom_site_label_1
_geom_angle_atom_site_label_2
_geom_angle_atom_site_label_3
_geom_angle
_geom_angle_site_symmetry_1
_geom_angle_site_symmetry_3
Cl6 Pb3 Cl6 71.8(2) . 4
Cl6 Pb3 Cl1 132.4(3) . 8_545
Cl6 Pb3 Cl1 133.8(3) 4 8_545
Cl6 Pb3 Cl1 133.8(3) . 5_445
Cl6 Pb3 Cl1 132.4(3) 4 5_445
Cl6 Pb3 Cl3 147.93(15) 4 5_445
Cl6 Pb3 Cl3 76.21(14) . 5_445
Cl1 Pb3 Cl1 64.95(17) 8_545 5_445
Cl1 Pb3 Cl3 72.0(3) 8_545 5_445
Cl1 Pb3 Cl3 71.0(3) 5_445 5_445
Cl8 Pb3 Cl6 77.9(4) . 4
Cl8 Pb3 Cl6 77.9(4) 4 .
Cl8 Pb3 Cl6 79.8(3) . .
Cl8 Pb3 Cl6 79.8(3) 4 4
Cl8 Pb3 Cl1 71.33(13) 4 8_545
Cl8 Pb3 Cl1 136.28(13) . 8_545
Cl8 Pb3 Cl1 136.28(13) 4 5_445
Cl8 Pb3 Cl1 71.33(13) . 5_445
Cl8 Pb3 Cl8 152.4(2) . 4
Cl8 Pb3 Cl3 94.5(4) . 5_445
Cl8 Pb3 Cl3 95.8(4) 4 5_445
Cl6 Pb2 Cl6 69.16(17) 4 .
Cl6 Pb2 Cl1 136.6(2) . 4_655
Cl6 Pb2 Cl1 138.9(2) 4 4_655
Cl6 Pb2 Cl8 73.6(3) 4 .
Cl6 Pb2 Cl8 74.3(2) . .
Cl6 Pb2 Cl5 141.0(2) 4 .
Cl6 Pb2 Cl5 72.7(2) . .
Cl7 Pb2 Cl6 80.4(2) . 4
Cl7 Pb2 Cl6 79.00(19) . .
Cl7 Pb2 Cl1 76.55(13) . 4_655
Cl7 Pb2 Cl8 147.78(14) . .
Cl7 Pb2 Cl2 87.3(2) . 4_655
Cl7 Pb2 Cl5 84.83(19) . .
Cl8 Pb2 Cl1 135.65(13) . 4_655
Cl2 Pb2 Cl6 146.2(2) 4_655 .
Cl2 Pb2 Cl6 78.2(2) 4_655 4
Cl2 Pb2 Cl1 67.2(3) 4_655 4_655
Cl2 Pb2 Cl8 105.2(4) 4_655 .
Cl2 Pb2 Cl5 137.0(2) 4_655 .
Cl5 Pb2 Cl1 69.9(3) . 4_655
Cl5 Pb2 Cl8 103.7(4) . .
Cl1 Pb1 Cl1 71.40(16) 4_655 .
Cl1 Pb1 Cl5 145.2(3) . .
Cl1 Pb1 Cl5 74.3(2) 4_655 .
Cl4 Pb1 Cl1 74.63(19) . .
Cl4 Pb1 Cl1 75.63(18) . 4_655
Cl4 Pb1 Cl5 91.2(2) . .
Cl2 Pb1 Cl1 70.8(3) . .
Cl2 Pb1 Cl1 141.7(3) . 4_655
Cl2 Pb1 Cl4 88.5(3) . .
Cl2 Pb1 Cl5 141.73(19) . .
Cl3 Pb1 Cl1 82.8(2) . 4_655
Cl3 Pb1 Cl1 80.5(3) . .
Cl3 Pb1 Cl4 151.18(18) . .
Cl3 Pb1 Cl2 97.0(4) . .
Cl3 Pb1 Cl5 101.3(3) . .
Pb3 Cl6 Pb2 91.1(2) . .
Pb3 Cl6 Pb2 92.8(2) . 4
Pb2 Cl6 Pb2 86.93(13) 4 .
Pb2 Cl7 Pb2 91.80(19) . 4
Pb1 Cl1 Pb1 91.23(13) 4_655 .
Pb1 Cl4 Pb1 93.56(19) . 4_655
Pb3 Cl8 Pb2 90.12(14) . .
Pb1 Cl2 Pb2 96.7(3) . 4_655
Pb1 Cl5 Pb2 89.8(3) . .
Pb1 Cl3 Pb3 93.93(18) . 8
N1 C1 H 112.0 . .
N1 C1 C5 106(2) . .
N1 C1 C2 109(2) . .
C5 C1 H 112.0 . .
C5 C1 C2 105(2) . .
C2 C1 H 112.0 . .
HA N2 HB 107.9 . .
C4 N2 HA 109.1 . .
C4 N2 HB 109.1 . .
C4 N2 C5 112.3(18) . .
C5 N2 HA 109.1 . .
C5 N2 HB 109.1 . .
N2 C4 HC 110.0 . .
N2 C4 HD 110.0 . .
HC C4 HD 108.3 . .
C3 C4 N2 109(2) . .
C3 C4 HC 110.0 . .
C3 C4 HD 110.0 . .
C4 C3 HE 109.0 . .
C4 C3 HF 109.0 . .
C4 C3 C2 113(2) . .
HE C3 HF 107.8 . .
C2 C3 HE 109.0 . .
C2 C3 HF 109.0 . .
C1 N1 HG 109.5 . .
C1 N1 HH 109.5 . .
C1 N1 HI 109.5 . .
HG N1 HH 109.5 . .
HG N1 HI 109.5 . .
HH N1 HI 109.5 . .
C1 C5 N2 109(2) . .
C1 C5 HJ 110.0 . .
C1 C5 HK 110.0 . .
N2 C5 HJ 110.0 . .
N2 C5 HK 110.0 . .
HJ C5 HK 108.4 . .
C1 C2 HL 110.2 . .
C1 C2 HM 110.2 . .
C3 C2 C1 108(2) . .
C3 C2 HL 110.2 . .
C3 C2 HM 110.2 . .
HL C2 HM 108.5 . .

loop_
_geom_bond_atom_site_label_1
_geom_bond_atom_site_label_2
_geom_bond_distance
_geom_bond_site_symmetry_2
Pb3 Cl6 2.872(5) .
Pb3 Cl6 2.872(5) 4
Pb3 Cl1 3.215(5) 8_545
Pb3 Cl1 3.215(5) 5_445
Pb3 Cl8 2.851(5) .
Pb3 Cl8 2.851(5) 4
Pb3 Cl3 3.215(7) 5_445
Pb2 Cl6 3.007(10) .
Pb2 Cl6 2.927(10) 4
Pb2 Cl7 2.842(5) .
Pb2 Cl1 3.202(5) 4_655
Pb2 Cl8 3.076(5) .
Pb2 Cl2 2.900(12) 4_655
Pb2 Cl5 3.050(11) .
Pb1 Cl1 2.926(11) 4_655
Pb1 Cl1 2.991(10) .
Pb1 Cl4 2.901(5) .
Pb1 Cl2 2.849(9) .
Pb1 Cl5 3.002(9) .
Pb1 Cl3 2.784(6) .
C1 H 0.9800 .
C1 N1 1.41(3) .
C1 C5 1.48(4) .
C1 C2 1.57(3) .
N2 HA 0.8900 .
N2 HB 0.8900 .
N2 C4 1.50(3) .
N2 C5 1.55(3) .
C4 HC 0.9700 .
C4 HD 0.9700 .
C4 C3 1.44(4) .
C3 HE 0.9700 .
C3 HF 0.9700 .
C3 C2 1.51(4) .
N1 HG 0.8900 .
N1 HH 0.8900 .
N1 HI 0.8900 .
C5 HJ 0.9700 .
C5 HK 0.9700 .
C2 HL 0.9700 .
C2 HM 0.9700 .
